data_7708712
loop_
_publ_author_name
'Schmer, Alexander'
'Welideniya, Dhanushi'
'Tersch\"uren, Tatjana'
'Schnakenburg, Gregor'
'Daniels, J\"org'
'Bauza, Antonio'
'Frontera, Antonio'
'Streubel, R.'

_publ_section_title
;
 A homonuclear \p-system with a singlet carbene-type alpha and a
 nucleophilic beta phosphorus -- first use in P-heterocyclic synthesis
;
_journal_name_full 'Dalton Transactions'
_journal_paper_doi 10.1039/D1DT03350F
_journal_year 2021
_chemical_formula_moiety 'C19 H21 Cl2 O5 P W'
_chemical_formula_sum 'C19 H21 Cl2 O5 P W'
_chemical_formula_weight 615.08
_chemical_name_systematic AS-351
_space_group_crystal_system monoclinic
_space_group_IT_number 14
_space_group_name_Hall '-P 2ybc'
_space_group_name_H-M_alt 'P 1 21/c 1'
_atom_sites_solution_hydrogens geom
_atom_sites_solution_primary direct
_audit_creation_date 2021-10-22
_audit_creation_method
;
Olex2 1.5
(compiled 2021.10.07 svn.r9718050b for OlexSys, GUI svn.r6410)
;
_audit_update_record
;
2021-10-22 deposited with the CCDC.	2021-11-03 downloaded from the CCDC.
;
_cell_angle_alpha 90
_cell_angle_beta 98.4653(16)
_cell_angle_gamma 90
_cell_formula_units_Z 4
_cell_length_a 6.3280(2)
_cell_length_b 21.6701(7)
_cell_length_c 16.6363(5)
_cell_measurement_reflns_used 9726
_cell_measurement_temperature 150
_cell_measurement_theta_max 26.54
_cell_measurement_theta_min 2.48
_cell_volume 2256.45(12)
_computing_cell_refinement 'SAINT V8.38A (Bruker, 2018)'
_computing_data_reduction 'SAINT V8.38A (Bruker, 2018)'
_computing_molecular_graphics 'Olex2 1.5 (Dolomanov et al., 2009)'
_computing_publication_material 'Olex2 1.5 (Dolomanov et al., 2009)'
_computing_structure_refinement 'XL  (Sheldrick, 2014)'
_computing_structure_solution 'SHELXT 2014/5 (Sheldrick, 2014)'
_diffrn_ambient_temperature 150
_diffrn_measured_fraction_theta_full 0.998
_diffrn_measured_fraction_theta_max 0.998
_diffrn_measurement_device_type 'Bruker D8-Venture'
_diffrn_measurement_method '\f and \w scans'
_diffrn_radiation_type MoK\a
_diffrn_radiation_wavelength 0.71073
_diffrn_reflns_av_R_equivalents 0.0809
_diffrn_reflns_av_unetI/netI 0.0242
_diffrn_reflns_Laue_measured_fraction_full 0.998
_diffrn_reflns_Laue_measured_fraction_max 0.998
_diffrn_reflns_limit_h_max 8
_diffrn_reflns_limit_h_min -8
_diffrn_reflns_limit_k_max 28
_diffrn_reflns_limit_k_min -28
_diffrn_reflns_limit_l_max 21
_diffrn_reflns_limit_l_min -21
_diffrn_reflns_number 147700
_diffrn_reflns_point_group_measured_fraction_full 0.998
_diffrn_reflns_point_group_measured_fraction_max 0.998
_diffrn_reflns_theta_full 25.242
_diffrn_reflns_theta_max 27.999
_diffrn_reflns_theta_min 3.255
_diffrn_source_current 30.0
_diffrn_source_power 1.5
_diffrn_source_voltage 50.0
_diffrn_standards_number 0
_exptl_absorpt_coefficient_mu 5.453
_exptl_absorpt_correction_T_max 0.7460
_exptl_absorpt_correction_T_min 0.5222
_exptl_absorpt_correction_type empirical
_exptl_absorpt_process_details
;
SADABS 2016/2: Krause, L., Herbst-Irmer, R., Sheldrick G.M. & Stalke D.,
 J. Appl. Cryst. 48 (2015) 3-10
;
_exptl_crystal_colour 'clear colourless'
_exptl_crystal_colour_lustre clear
_exptl_crystal_colour_primary colourless
_exptl_crystal_density_diffrn 1.811
_exptl_crystal_description block
_exptl_crystal_F_000 1192
_exptl_crystal_size_max 0.09
_exptl_crystal_size_mid 0.05
_exptl_crystal_size_min 0.04
_refine_diff_density_max 0.995
_refine_diff_density_min -0.684
_refine_diff_density_rms 0.122
_refine_ls_extinction_method none
_refine_ls_goodness_of_fit_ref 1.103
_refine_ls_hydrogen_treatment constr
_refine_ls_matrix_type full
_refine_ls_number_parameters 259
_refine_ls_number_reflns 5441
_refine_ls_number_restraints 0
_refine_ls_restrained_S_all 1.103
_refine_ls_R_factor_all 0.0315
_refine_ls_R_factor_gt 0.0227
_refine_ls_shift/su_max 0.003
_refine_ls_shift/su_mean 0.000
_refine_ls_structure_factor_coef Fsqd
_refine_ls_weighting_details 'w=1/[\s^2^(Fo^2^)+(0.0119P)^2^+4.7343P] where P=(Fo^2^+2Fc^2^)/3'
_refine_ls_weighting_scheme calc
_refine_ls_wR_factor_gt 0.0435
_refine_ls_wR_factor_ref 0.0470
_reflns_Friedel_coverage 0.000
_reflns_number_gt 4732
_reflns_number_total 5441
_reflns_threshold_expression 'I > 2\s(I)'
_cod_data_source_file d1dt03350f2.cif
_cod_data_source_block 5794_0m0
_cod_database_code 7708712
_shelx_shelxl_version_number 2014/7
_shelx_space_group_comment
;
The symmetry employed for this shelxl refinement is uniquely defined
by the following loop, which should always be used as a source of
symmetry information in preference to the above space-group names.
They are only intended as comments.
;
_shelx_estimated_absorpt_t_max 0.811
_shelx_estimated_absorpt_t_min 0.640
_olex2_refinement_description
;
1. Fixed Uiso
 At 1.2 times of:
  All C(H) groups
 At 1.5 times of:
  All C(H,H,H) groups
2.a Aromatic/amide H refined with riding coordinates:
 C2(H2), C4(H4), C6(H6)
2.b Idealised Me refined as rotating group:
 C8(H8A,H8B,H8C), C9(H9A,H9B,H9C), C10(H10A,H10B,H10C), C12(H12A,H12B,H12C),
 C13(H13A,H13B,H13C), C14(H14A,H14B,H14C)
;
_olex2_submission_special_instructions 'No special instructions were received'

loop_
_space_group_symop_operation_xyz
'x, y, z'
'-x, y+1/2, -z+1/2'
'-x, -y, -z'
'x, -y-1/2, z-1/2'

loop_
_atom_site_label
_atom_site_type_symbol
_atom_site_fract_x
_atom_site_fract_y
_atom_site_fract_z
_atom_site_U_iso_or_equiv
_atom_site_adp_type
_atom_site_occupancy
_atom_site_site_symmetry_order
_atom_site_calc_flag
_atom_site_refinement_flags_posn
_atom_site_refinement_flags_adp
_atom_site_refinement_flags_occupancy
_atom_site_disorder_assembly
_atom_site_disorder_group
W W 0.18933(2) 0.42764(2) 0.83416(2) 0.01317(4) Uani 1 1 d . . . . .
Cl1 Cl -0.27512(12) 0.48952(3) 0.68547(5) 0.02183(16) Uani 1 1 d . . . . .
Cl2 Cl 0.15239(13) 0.47982(4) 0.61590(5) 0.02346(16) Uani 1 1 d . . . . .
P P -0.00863(12) 0.43485(3) 0.69714(4) 0.01358(15) Uani 1 1 d . . . . .
O1 O 0.4742(4) 0.41774(12) 1.00704(14) 0.0294(6) Uani 1 1 d . . . . .
O2 O -0.1867(4) 0.48946(11) 0.91371(15) 0.0289(5) Uani 1 1 d . . . . .
O3 O -0.0399(4) 0.30234(10) 0.86926(14) 0.0232(5) Uani 1 1 d . . . . .
O4 O 0.5557(4) 0.35445(11) 0.76297(15) 0.0262(5) Uani 1 1 d . . . . .
O5 O 0.3991(4) 0.55836(10) 0.80452(14) 0.0247(5) Uani 1 1 d . . . . .
C1 C -0.1010(4) 0.36738(13) 0.63777(17) 0.0134(6) Uani 1 1 d . . . . .
C2 C -0.2564(5) 0.37079(14) 0.56943(17) 0.0152(6) Uani 1 1 d . . . . .
H2 H -0.3212 0.4093 0.5537 0.018 Uiso 1 1 calc R U . . .
C3 C -0.3173(5) 0.31827(13) 0.52399(17) 0.0141(6) Uani 1 1 d . . . . .
C4 C -0.2146(5) 0.26269(13) 0.54866(17) 0.0154(6) Uani 1 1 d . . . . .
H4 H -0.2550 0.2265 0.5181 0.019 Uiso 1 1 calc R U . . .
C5 C -0.0556(5) 0.25810(13) 0.61615(17) 0.0139(6) Uani 1 1 d . . . . .
C6 C -0.0018(5) 0.31168(13) 0.66096(17) 0.0143(6) Uani 1 1 d . . . . .
H6 H 0.1038 0.3101 0.7078 0.017 Uiso 1 1 calc R U . . .
C7 C -0.4885(5) 0.32274(14) 0.44863(17) 0.0169(6) Uani 1 1 d . . . . .
C8 C -0.4046(6) 0.36425(17) 0.3857(2) 0.0294(8) Uani 1 1 d . . . . .
H8A H -0.3754 0.4055 0.4087 0.044 Uiso 1 1 calc R U . . .
H8B H -0.5121 0.3671 0.3370 0.044 Uiso 1 1 calc R U . . .
H8C H -0.2727 0.3466 0.3712 0.044 Uiso 1 1 calc R U . . .
C9 C -0.6940(5) 0.35072(18) 0.4717(2) 0.0291(8) Uani 1 1 d . . . . .
H9A H -0.7480 0.3243 0.5119 0.044 Uiso 1 1 calc R U . . .
H9B H -0.8017 0.3538 0.4231 0.044 Uiso 1 1 calc R U . . .
H9C H -0.6635 0.3919 0.4948 0.044 Uiso 1 1 calc R U . . .
C10 C -0.5418(6) 0.26000(15) 0.4095(2) 0.0274(8) Uani 1 1 d . . . . .
H10A H -0.4138 0.2427 0.3913 0.041 Uiso 1 1 calc R U . . .
H10B H -0.6544 0.2648 0.3628 0.041 Uiso 1 1 calc R U . . .
H10C H -0.5913 0.2322 0.4493 0.041 Uiso 1 1 calc R U . . .
C11 C 0.0551(5) 0.19693(13) 0.64364(18) 0.0173(6) Uani 1 1 d . . . . .
C12 C 0.2977(5) 0.20560(16) 0.6550(2) 0.0267(7) Uani 1 1 d . . . . .
H12A H 0.3410 0.2190 0.6036 0.040 Uiso 1 1 calc R U . . .
H12B H 0.3679 0.1664 0.6718 0.040 Uiso 1 1 calc R U . . .
H12C H 0.3395 0.2369 0.6968 0.040 Uiso 1 1 calc R U . . .
C13 C -0.0153(5) 0.17758(15) 0.72437(19) 0.0233(7) Uani 1 1 d . . . . .
H13A H 0.0263 0.2095 0.7654 0.035 Uiso 1 1 calc R U . . .
H13B H 0.0536 0.1385 0.7426 0.035 Uiso 1 1 calc R U . . .
H13C H -0.1708 0.1724 0.7167 0.035 Uiso 1 1 calc R U . . .
C14 C -0.0046(6) 0.14515(15) 0.5819(2) 0.0276(8) Uani 1 1 d . . . . .
H14A H -0.1590 0.1379 0.5756 0.041 Uiso 1 1 calc R U . . .
H14B H 0.0712 0.1073 0.6012 0.041 Uiso 1 1 calc R U . . .
H14C H 0.0358 0.1571 0.5294 0.041 Uiso 1 1 calc R U . . .
C15 C 0.3690(5) 0.42208(14) 0.94545(19) 0.0195(6) Uani 1 1 d . . . . .
C16 C -0.0507(5) 0.46891(14) 0.88435(19) 0.0198(6) Uani 1 1 d . . . . .
C17 C 0.0431(5) 0.34670(14) 0.85506(17) 0.0171(6) Uani 1 1 d . . . . .
C18 C 0.4251(5) 0.38185(14) 0.78754(19) 0.0177(6) Uani 1 1 d . . . . .
C19 C 0.3253(5) 0.51204(14) 0.81498(18) 0.0174(6) Uani 1 1 d . . . . .

loop_
_atom_site_aniso_label
_atom_site_aniso_U_11
_atom_site_aniso_U_22
_atom_site_aniso_U_33
_atom_site_aniso_U_23
_atom_site_aniso_U_13
_atom_site_aniso_U_12
W 0.01179(6) 0.01347(6) 0.01367(6) -0.00189(5) -0.00003(4) -0.00009(5)
Cl1 0.0192(4) 0.0180(4) 0.0266(4) -0.0035(3) -0.0022(3) 0.0063(3)
Cl2 0.0257(4) 0.0240(4) 0.0208(4) 0.0021(3) 0.0039(3) -0.0088(3)
P 0.0125(3) 0.0129(4) 0.0147(3) -0.0008(3) -0.0001(3) 0.0002(3)
O1 0.0255(13) 0.0409(15) 0.0197(12) -0.0015(10) -0.0038(10) 0.0029(11)
O2 0.0246(13) 0.0267(13) 0.0373(14) -0.0085(11) 0.0109(11) 0.0037(10)
O3 0.0250(12) 0.0200(12) 0.0248(12) 0.0002(9) 0.0042(10) -0.0044(10)
O4 0.0217(12) 0.0245(12) 0.0347(13) 0.0031(10) 0.0117(10) 0.0073(10)
O5 0.0255(12) 0.0185(12) 0.0304(13) -0.0020(9) 0.0050(10) -0.0037(9)
C1 0.0126(14) 0.0150(14) 0.0130(13) -0.0018(11) 0.0033(11) -0.0011(11)
C2 0.0157(14) 0.0154(14) 0.0141(14) 0.0015(11) 0.0015(11) 0.0015(11)
C3 0.0129(14) 0.0164(14) 0.0130(13) 0.0003(11) 0.0020(11) 0.0002(11)
C4 0.0183(15) 0.0136(14) 0.0142(14) -0.0011(11) 0.0016(11) -0.0021(11)
C5 0.0148(14) 0.0136(14) 0.0135(14) -0.0013(11) 0.0022(11) -0.0003(11)
C6 0.0146(14) 0.0164(14) 0.0117(13) -0.0003(11) 0.0014(11) -0.0005(11)
C7 0.0180(15) 0.0178(15) 0.0136(14) -0.0009(11) -0.0016(11) 0.0004(12)
C8 0.0301(19) 0.037(2) 0.0191(16) 0.0089(14) -0.0037(14) -0.0087(16)
C9 0.0186(17) 0.043(2) 0.0238(17) -0.0075(15) -0.0026(13) 0.0069(15)
C10 0.0285(18) 0.0231(17) 0.0261(18) -0.0041(13) -0.0112(14) 0.0006(14)
C11 0.0224(16) 0.0136(14) 0.0150(14) -0.0013(11) 0.0002(12) -0.0002(12)
C12 0.0213(17) 0.0264(18) 0.0325(19) 0.0049(14) 0.0040(14) 0.0066(14)
C13 0.0283(18) 0.0203(16) 0.0210(16) 0.0042(13) 0.0022(14) -0.0027(13)
C14 0.041(2) 0.0167(16) 0.0222(17) -0.0041(13) -0.0043(15) 0.0074(15)
C15 0.0167(15) 0.0202(16) 0.0222(16) -0.0008(13) 0.0047(12) 0.0007(12)
C16 0.0223(16) 0.0160(15) 0.0204(16) -0.0016(12) 0.0006(13) -0.0036(12)
C17 0.0158(15) 0.0219(16) 0.0134(14) -0.0033(12) 0.0009(11) 0.0041(12)
C18 0.0161(15) 0.0162(15) 0.0202(15) 0.0031(12) 0.0012(12) -0.0028(12)
C19 0.0146(14) 0.0204(16) 0.0166(14) -0.0057(12) -0.0002(11) 0.0038(12)

loop_
_atom_type_symbol
_atom_type_description
_atom_type_scat_dispersion_real
_atom_type_scat_dispersion_imag
_atom_type_scat_source
C C 0.0033 0.0016 'International Tables Vol C Tables 4.2.6.8 and 6.1.1.4'
H H 0.0000 0.0000 'International Tables Vol C Tables 4.2.6.8 and 6.1.1.4'
O O 0.0106 0.0060 'International Tables Vol C Tables 4.2.6.8 and 6.1.1.4'
P P 0.1023 0.0942 'International Tables Vol C Tables 4.2.6.8 and 6.1.1.4'
Cl Cl 0.1484 0.1585 'International Tables Vol C Tables 4.2.6.8 and 6.1.1.4'
W W -0.8490 6.8722 'International Tables Vol C Tables 4.2.6.8 and 6.1.1.4'

loop_
_geom_angle_atom_site_label_1
_geom_angle_atom_site_label_2
_geom_angle_atom_site_label_3
_geom_angle
_geom_angle_site_symmetry_1
_geom_angle_site_symmetry_3
_geom_angle_publ_flag
C15 W P 176.86(9) . . ?
C15 W C16 90.20(12) . . ?
C15 W C17 90.04(12) . . ?
C15 W C18 88.58(12) . . ?
C15 W C19 90.20(12) . . ?
C16 W P 92.49(9) . . ?
C16 W C19 91.55(12) . . ?
C17 W P 91.78(8) . . ?
C17 W C16 85.61(12) . . ?
C17 W C18 91.26(12) . . ?
C17 W C19 177.15(12) . . ?
C18 W P 88.82(9) . . ?
C18 W C16 176.65(12) . . ?
C18 W C19 91.58(12) . . ?
C19 W P 88.12(8) . . ?
Cl1 P W 115.36(4) . . ?
Cl1 P Cl2 98.32(5) . . ?
Cl2 P W 114.14(4) . . ?
C1 P W 122.52(10) . . ?
C1 P Cl1 102.71(10) . . ?
C1 P Cl2 100.11(10) . . ?
C2 C1 P 122.3(2) . . ?
C6 C1 P 117.0(2) . . ?
C6 C1 C2 120.6(3) . . ?
C1 C2 H2 119.8 . . ?
C3 C2 C1 120.5(3) . . ?
C3 C2 H2 119.8 . . ?
C2 C3 C4 117.7(3) . . ?
C2 C3 C7 119.9(3) . . ?
C4 C3 C7 122.3(3) . . ?
C3 C4 H4 118.5 . . ?
C5 C4 C3 123.0(3) . . ?
C5 C4 H4 118.5 . . ?
C4 C5 C11 122.9(3) . . ?
C6 C5 C4 117.4(3) . . ?
C6 C5 C11 119.6(2) . . ?
C1 C6 C5 120.7(3) . . ?
C1 C6 H6 119.7 . . ?
C5 C6 H6 119.7 . . ?
C8 C7 C3 108.7(2) . . ?
C8 C7 C9 109.3(3) . . ?
C9 C7 C3 110.1(2) . . ?
C10 C7 C3 112.2(2) . . ?
C10 C7 C8 108.0(3) . . ?
C10 C7 C9 108.5(3) . . ?
C7 C8 H8A 109.5 . . ?
C7 C8 H8B 109.5 . . ?
C7 C8 H8C 109.5 . . ?
H8A C8 H8B 109.5 . . ?
H8A C8 H8C 109.5 . . ?
H8B C8 H8C 109.5 . . ?
C7 C9 H9A 109.5 . . ?
C7 C9 H9B 109.5 . . ?
C7 C9 H9C 109.5 . . ?
H9A C9 H9B 109.5 . . ?
H9A C9 H9C 109.5 . . ?
H9B C9 H9C 109.5 . . ?
C7 C10 H10A 109.5 . . ?
C7 C10 H10B 109.5 . . ?
C7 C10 H10C 109.5 . . ?
H10A C10 H10B 109.5 . . ?
H10A C10 H10C 109.5 . . ?
H10B C10 H10C 109.5 . . ?
C12 C11 C5 109.6(2) . . ?
C12 C11 C13 109.9(3) . . ?
C13 C11 C5 108.5(3) . . ?
C14 C11 C5 112.1(2) . . ?
C14 C11 C12 108.5(3) . . ?
C14 C11 C13 108.2(3) . . ?
C11 C12 H12A 109.5 . . ?
C11 C12 H12B 109.5 . . ?
C11 C12 H12C 109.5 . . ?
H12A C12 H12B 109.5 . . ?
H12A C12 H12C 109.5 . . ?
H12B C12 H12C 109.5 . . ?
C11 C13 H13A 109.5 . . ?
C11 C13 H13B 109.5 . . ?
C11 C13 H13C 109.5 . . ?
H13A C13 H13B 109.5 . . ?
H13A C13 H13C 109.5 . . ?
H13B C13 H13C 109.5 . . ?
C11 C14 H14A 109.5 . . ?
C11 C14 H14B 109.5 . . ?
C11 C14 H14C 109.5 . . ?
H14A C14 H14B 109.5 . . ?
H14A C14 H14C 109.5 . . ?
H14B C14 H14C 109.5 . . ?
O1 C15 W 177.9(3) . . ?
O2 C16 W 177.0(3) . . ?
O3 C17 W 177.6(3) . . ?
O4 C18 W 177.6(3) . . ?
O5 C19 W 179.8(3) . . ?

loop_
_geom_bond_atom_site_label_1
_geom_bond_atom_site_label_2
_geom_bond_distance
_geom_bond_site_symmetry_2
_geom_bond_publ_flag
W P 2.4392(7) . ?
W C15 2.029(3) . ?
W C16 2.044(3) . ?
W C17 2.037(3) . ?
W C18 2.038(3) . ?
W C19 2.066(3) . ?
Cl1 P 2.0465(10) . ?
Cl2 P 2.0542(11) . ?
P C1 1.812(3) . ?
O1 C15 1.141(4) . ?
O2 C16 1.141(4) . ?
O3 C17 1.137(4) . ?
O4 C18 1.141(4) . ?
O5 C19 1.131(4) . ?
C1 C2 1.391(4) . ?
C1 C6 1.389(4) . ?
C2 H2 0.9500 . ?
C2 C3 1.389(4) . ?
C3 C4 1.401(4) . ?
C3 C7 1.535(4) . ?
C4 H4 0.9500 . ?
C4 C5 1.397(4) . ?
C5 C6 1.395(4) . ?
C5 C11 1.537(4) . ?
C6 H6 0.9500 . ?
C7 C8 1.533(4) . ?
C7 C9 1.534(4) . ?
C7 C10 1.524(4) . ?
C8 H8A 0.9800 . ?
C8 H8B 0.9800 . ?
C8 H8C 0.9800 . ?
C9 H9A 0.9800 . ?
C9 H9B 0.9800 . ?
C9 H9C 0.9800 . ?
C10 H10A 0.9800 . ?
C10 H10B 0.9800 . ?
C10 H10C 0.9800 . ?
C11 C12 1.531(4) . ?
C11 C13 1.534(4) . ?
C11 C14 1.530(4) . ?
C12 H12A 0.9800 . ?
C12 H12B 0.9800 . ?
C12 H12C 0.9800 . ?
C13 H13A 0.9800 . ?
C13 H13B 0.9800 . ?
C13 H13C 0.9800 . ?
C14 H14A 0.9800 . ?
C14 H14B 0.9800 . ?
C14 H14C 0.9800 . ?

loop_
_geom_torsion_atom_site_label_1
_geom_torsion_atom_site_label_2
_geom_torsion_atom_site_label_3
_geom_torsion_atom_site_label_4
_geom_torsion
_geom_torsion_site_symmetry_1
_geom_torsion_site_symmetry_2
_geom_torsion_site_symmetry_3
_geom_torsion_site_symmetry_4
_geom_torsion_publ_flag
W P C1 C2 163.6(2) . . . . ?
W P C1 C6 -19.6(3) . . . . ?
Cl1 P C1 C2 32.0(3) . . . . ?
Cl1 P C1 C6 -151.2(2) . . . . ?
Cl2 P C1 C2 -69.0(2) . . . . ?
Cl2 P C1 C6 107.8(2) . . . . ?
P C1 C2 C3 177.7(2) . . . . ?
P C1 C6 C5 -176.7(2) . . . . ?
C1 C2 C3 C4 -1.1(4) . . . . ?
C1 C2 C3 C7 -179.9(3) . . . . ?
C2 C1 C6 C5 0.1(4) . . . . ?
C2 C3 C4 C5 0.0(4) . . . . ?
C2 C3 C7 C8 63.6(4) . . . . ?
C2 C3 C7 C9 -56.1(4) . . . . ?
C2 C3 C7 C10 -177.1(3) . . . . ?
C3 C4 C5 C6 1.1(4) . . . . ?
C3 C4 C5 C11 179.3(3) . . . . ?
C4 C3 C7 C8 -115.2(3) . . . . ?
C4 C3 C7 C9 125.1(3) . . . . ?
C4 C3 C7 C10 4.2(4) . . . . ?
C4 C5 C6 C1 -1.2(4) . . . . ?
C4 C5 C11 C12 129.1(3) . . . . ?
C4 C5 C11 C13 -110.8(3) . . . . ?
C4 C5 C11 C14 8.6(4) . . . . ?
C6 C1 C2 C3 1.1(4) . . . . ?
C6 C5 C11 C12 -52.8(4) . . . . ?
C6 C5 C11 C13 67.3(3) . . . . ?
C6 C5 C11 C14 -173.3(3) . . . . ?
C7 C3 C4 C5 178.7(3) . . . . ?
C11 C5 C6 C1 -179.4(3) . . . . ?
